data_7240756
loop_
_publ_author_name
'Han, Aiying'
'Su, Hao'
'Xu, Guohong'
'Khan, Maroof Ahmad'
'Li, Hui'

_publ_section_title
;
 Synthesis, crystal structures, and luminescent properties of Zn(ii),
 Cd(ii), Eu(iii) complexes and detection of Fe(iii) ions based on a
 diacylhydrazone Schiff base
;
_journal_issue 39
_journal_name_full 'RSC Advances'
_journal_page_first 23372
_journal_page_last 23378
_journal_paper_doi 10.1039/D0RA03642K
_journal_volume 10
_journal_year 2020
_chemical_formula_moiety 'C18 H14 N6 O8 Zn, 2.5(C3 H7 N O)'
_chemical_formula_sum 'C25.5 H31.5 N8.5 O10.5 Zn'
_chemical_formula_weight 690.46
_chemical_name_systematic crystal-10
_space_group_crystal_system monoclinic
_space_group_IT_number 15
_space_group_name_Hall '-C 2yc'
_space_group_name_H-M_alt 'C 1 2/c 1'
_atom_sites_solution_hydrogens geom
_atom_sites_solution_primary heavy
_atom_sites_solution_secondary difmap
_audit_creation_date 2019-11-16
_audit_creation_method
;
Olex2 1.3
(compiled 2019.09.11 svn.r3662 for OlexSys, GUI svn.r5938)
;
_audit_update_record
;
2020-03-09 deposited with the CCDC.	2020-06-15 downloaded from the CCDC.
;
_cell_angle_alpha 90.00
_cell_angle_beta 100.584(7)
_cell_angle_gamma 90.00
_cell_formula_units_Z 8
_cell_length_a 15.6845(13)
_cell_length_b 18.3664(15)
_cell_length_c 21.3297(12)
_cell_measurement_reflns_used 2588
_cell_measurement_temperature 102.4
_cell_measurement_theta_max 29.4583
_cell_measurement_theta_min 2.9427
_cell_volume 6039.9(8)
_computing_cell_refinement
;
CrysAlisPro, Agilent Technologies,
Version 1.171.35.11 (release 16-05-2011 CrysAlis171 .NET)
(compiled May 16 2011,17:55:39)
;
_computing_data_collection
;
CrysAlisPro, Agilent Technologies,
Version 1.171.35.11 (release 16-05-2011 CrysAlis171 .NET)
(compiled May 16 2011,17:55:39)
;
_computing_data_reduction
;
CrysAlisPro, Agilent Technologies,
Version 1.171.35.11 (release 16-05-2011 CrysAlis171 .NET)
(compiled May 16 2011,17:55:39)
;
_computing_molecular_graphics 'Olex2 1.3 (Dolomanov et al., 2009)'
_computing_publication_material 'Olex2 1.3 (Dolomanov et al., 2009)'
_computing_structure_refinement 'XL n/a (Sheldrick, 2008)'
_computing_structure_solution 'XS n/a (Sheldrick, 2008)'
_diffrn_ambient_temperature 102.4
_diffrn_detector_area_resol_mean 16.0971
_diffrn_measured_fraction_theta_full 0.998
_diffrn_measured_fraction_theta_max 0.998
_diffrn_measurement_details
;
#__ type_ start__ end____ width___ exp.time_
  1 omega  -31.00   -4.00   1.0000   15.0000
omega____ theta____ kappa____ phi______ frames
    -      -13.2647   96.0000   10.0000 27

#__ type_ start__ end____ width___ exp.time_
  2 omega    4.00   41.00   1.0000   15.0000
omega____ theta____ kappa____ phi______ frames
    -       18.5772   77.0000  -60.0000 37

#__ type_ start__ end____ width___ exp.time_
  3 omega  -44.00   31.00   1.0000   15.0000
omega____ theta____ kappa____ phi______ frames
    -       18.5772  -77.0000    0.0000 75

#__ type_ start__ end____ width___ exp.time_
  4 omega  -31.00   77.00   1.0000   15.0000
omega____ theta____ kappa____ phi______ frames
    -       18.5772    0.0000    0.0000 108
;
_diffrn_measurement_device_type 'Xcalibur, Eos, Gemini'
_diffrn_measurement_method '\w scans'
_diffrn_orient_matrix_UB_11 -0.0280529000
_diffrn_orient_matrix_UB_12 -0.0262616000
_diffrn_orient_matrix_UB_13 -0.0173756000
_diffrn_orient_matrix_UB_21 -0.0350083000
_diffrn_orient_matrix_UB_22 0.0249615000
_diffrn_orient_matrix_UB_23 -0.0028251000
_diffrn_orient_matrix_UB_31 0.0104160000
_diffrn_orient_matrix_UB_32 0.0133561000
_diffrn_orient_matrix_UB_33 -0.0288763000
_diffrn_radiation_monochromator graphite
_diffrn_radiation_type 'Mo K\a'
_diffrn_radiation_wavelength 0.71073
_diffrn_reflns_av_R_equivalents 0.0550
_diffrn_reflns_av_unetI/netI 0.0815
_diffrn_reflns_limit_h_max 12
_diffrn_reflns_limit_h_min -19
_diffrn_reflns_limit_k_max 22
_diffrn_reflns_limit_k_min -21
_diffrn_reflns_limit_l_max 26
_diffrn_reflns_limit_l_min -26
_diffrn_reflns_number 14600
_diffrn_reflns_theta_full 26.00
_diffrn_reflns_theta_max 26.00
_diffrn_reflns_theta_min 2.95
_diffrn_source 'Enhance (Mo) X-ray Source'
_exptl_absorpt_coefficient_mu 0.885
_exptl_absorpt_correction_T_max 1.00000
_exptl_absorpt_correction_T_min 0.98734
_exptl_absorpt_correction_type multi-scan
_exptl_absorpt_process_details
;
CrysAlisPro, Agilent Technologies,
Version 1.171.35.11 (release 16-05-2011 CrysAlis171 .NET)
(compiled May 16 2011,17:55:39)
Empirical absorption correction using spherical harmonics,
 implemented in SCALE3 ABSPACK scaling algorithm.
;
_exptl_crystal_colour 'clear yellowish yellow'
_exptl_crystal_colour_lustre clear
_exptl_crystal_colour_modifier yellowish
_exptl_crystal_colour_primary yellow
_exptl_crystal_density_diffrn 1.519
_exptl_crystal_density_method 'not measured'
_exptl_crystal_description plate
_exptl_crystal_F_000 2864
_exptl_crystal_size_max 0.18
_exptl_crystal_size_mid 0.17
_exptl_crystal_size_min 0.15
_refine_diff_density_max 0.979
_refine_diff_density_min -1.010
_refine_diff_density_rms 0.084
_refine_ls_extinction_method none
_refine_ls_goodness_of_fit_ref 1.043
_refine_ls_hydrogen_treatment mixed
_refine_ls_matrix_type full
_refine_ls_number_parameters 430
_refine_ls_number_reflns 5925
_refine_ls_number_restraints 23
_refine_ls_restrained_S_all 1.042
_refine_ls_R_factor_all 0.0853
_refine_ls_R_factor_gt 0.0570
_refine_ls_shift/su_max 0.002
_refine_ls_shift/su_mean 0.000
_refine_ls_structure_factor_coef Fsqd
_refine_ls_weighting_details 'calc w=1/[\s^2^(Fo^2^)+(0.0285P)^2^+12.1620P] where P=(Fo^2^+2Fc^2^)/3'
_refine_ls_weighting_scheme calc
_refine_ls_wR_factor_gt 0.1026
_refine_ls_wR_factor_ref 0.1149
_reflns_number_gt 4346
_reflns_number_total 5925
_reflns_threshold_expression >2sigma(I)
_cod_data_source_file d0ra03642k2.cif
_cod_data_source_block exp_3063
_cod_depositor_comments 'Adding full bibliography for 7240756--7240758.cif.'
_cod_original_cell_volume 6039.8(8)
_cod_original_formula_sum 'C25.50 H31.50 N8.50 O10.50 Zn'
_cod_database_code 7240756
_reflns_odcompleteness_completeness 99.76
_reflns_odcompleteness_iscentric 1
_reflns_odcompleteness_theta 26.32
_olex2_refinement_description
;
1. Fixed Uiso
 At 1.2 times of:
  All C(H) groups, All C(H,H) groups, All N(H) groups
 At 1.5 times of:
  All C(H,H,H) groups
2. Rigid bond restraints
 C26, N9, C25, O11
 with sigma for 1-2 distances of 0.01 and sigma for 1-3 distances of 0.01
3. Uiso/Uaniso restraints and constraints
C26 \\sim N9 \\sim C25 \\sim O11: within 1.7A with sigma of 0.01 and sigma for
terminal atoms of 0.02 within 1.7A
4. Others
 Fixed Sof: C25(0.5) H25(0.5) H27A(0.5) H27B(0.5) H27C(0.5) O11(0.5) C26(0.5)
 H26A(0.5) H26B(0.5) H26C(0.5)
5.a Secondary CH2 refined with riding coordinates:
 C2(H2A,H2B), C3(H3A,H3B)
5.b Me refined with riding coordinates:
 C27(H27A,H27B,H27C)
5.c Aromatic/amide H refined with riding coordinates:
 C7(H7), C12(H12), C5(H5), C10(H10), N2(H2), N3(H3), C17(H17), C19(H19),
 C16(H16), C14(H14), C9(H9), C25(H25), C22(H22)
5.d Idealised Me refined as rotating group:
 C21(H21A,H21B,H21C), C20(H20A,H20B,H20C), C24(H24A,H24B,H24C), C23(H23A,H23B,
 H23C), C26(H26A,H26B,H26C)
;
_olex2_submission_special_instructions 'No special instructions were received'

loop_
_space_group_symop_id
_space_group_symop_operation_xyz
1 'x, y, z'
2 '-x, y, -z+1/2'
3 'x+1/2, y+1/2, z'
4 '-x+1/2, y+1/2, -z+1/2'
5 '-x, -y, -z'
6 'x, -y, z-1/2'
7 '-x+1/2, -y+1/2, -z'
8 'x+1/2, -y+1/2, z-1/2'

loop_
_atom_site_label
_atom_site_type_symbol
_atom_site_fract_x
_atom_site_fract_y
_atom_site_fract_z
_atom_site_U_iso_or_equiv
_atom_site_adp_type
_atom_site_occupancy
_atom_site_symmetry_multiplicity
_atom_site_calc_flag
_atom_site_refinement_flags
_atom_site_disorder_assembly
_atom_site_disorder_group
Zn1 Zn 0.06105(3) 0.10786(2) 0.902724(18) 0.01981(13) Uani 1 1 d . . .
O1 O -0.06203(16) 0.09861(13) 0.83597(11) 0.0235(6) Uani 1 1 d . . .
O4 O -0.01015(16) 0.18174(13) 0.54463(10) 0.0222(6) Uani 1 1 d . . .
O3 O 0.16131(16) 0.08767(14) 0.97438(11) 0.0245(6) Uani 1 1 d . . .
N4 N -0.10164(18) 0.19453(16) 0.64797(12) 0.0175(6) Uani 1 1 d . . .
C7 C 0.1718(2) -0.1006(2) 1.03014(16) 0.0233(8) Uani 1 1 d . . .
H7 H 0.1403 -0.1438 1.0253 0.028 Uiso 1 1 calc R . .
O9 O 0.09232(18) 0.15967(15) 1.12920(12) 0.0352(7) Uani 1 1 d . . .
N8 N -0.2958(2) 0.34848(17) 0.81303(13) 0.0249(7) Uani 1 1 d . . .
O7 O 0.01352(18) 0.51301(14) 0.61118(12) 0.0319(7) Uani 1 1 d . . .
N9 N 0.0000 0.4935(3) 0.7500 0.0345(12) Uani 1 2 d SU . .
C8 C 0.2510(2) -0.0983(2) 1.07075(16) 0.0240(9) Uani 1 1 d . . .
O5 O 0.2460(2) -0.22145(18) 1.08994(15) 0.0576(10) Uani 1 1 d . . .
N7 N 0.1323(2) 0.26982(17) 1.09688(13) 0.0241(7) Uani 1 1 d . . .
C15 C 0.0282(2) 0.4018(2) 0.56395(16) 0.0213(8) Uani 1 1 d . . .
C12 C -0.0824(2) 0.2623(2) 0.64452(15) 0.0200(8) Uani 1 1 d . . .
H12 H -0.1017 0.2942 0.6728 0.024 Uiso 1 1 calc R . .
C5 C 0.0561(2) -0.0479(2) 0.95329(15) 0.0203(8) Uani 1 1 d . . .
H5 H 0.0290 -0.0930 0.9523 0.024 Uiso 1 1 calc R . .
N1 N 0.01836(19) 0.00246(16) 0.91637(12) 0.0198(7) Uani 1 1 d . . .
O8 O 0.09503(18) 0.50690(15) 0.53956(13) 0.0357(7) Uani 1 1 d . . .
C2 C -0.1767(2) 0.0167(2) 0.79088(16) 0.0215(8) Uani 1 1 d . . .
H2A H -0.2189 -0.0007 0.8154 0.026 Uiso 1 1 calc R . .
H2B H -0.1648 -0.0226 0.7633 0.026 Uiso 1 1 calc R . .
O2 O -0.12546(16) 0.05717(13) 0.67213(11) 0.0249(6) Uani 1 1 d . . .
C10 C 0.2665(2) 0.0275(2) 1.04824(15) 0.0243(9) Uani 1 1 d . . .
H10 H 0.2981 0.0704 1.0558 0.029 Uiso 1 1 calc R . .
C11 C 0.1863(2) 0.0286(2) 1.00416(15) 0.0206(8) Uani 1 1 d . . .
C6 C 0.1382(2) -0.0388(2) 0.99615(15) 0.0208(8) Uani 1 1 d . . .
N2 N -0.05759(19) -0.01577(16) 0.87541(12) 0.0199(7) Uani 1 1 d . . .
H2 H -0.0801 -0.0585 0.8754 0.024 Uiso 1 1 calc R . .
C1 C -0.0945(2) 0.0370(2) 0.83553(15) 0.0176(8) Uani 1 1 d . . .
N3 N -0.14886(18) 0.17464(16) 0.69393(12) 0.0191(7) Uani 1 1 d . . .
H3 H -0.1711 0.2066 0.7157 0.023 Uiso 1 1 calc R . .
N5 N 0.2854(2) -0.1645(2) 1.10198(15) 0.0361(9) Uani 1 1 d . . .
C17 C 0.0467(2) 0.2901(2) 0.51174(16) 0.0229(8) Uani 1 1 d . . .
H17 H 0.0676 0.2648 0.4799 0.028 Uiso 1 1 calc R . .
C19 C 0.1294(3) 0.1980(2) 1.09479(17) 0.0288(9) Uani 1 1 d . . .
H19 H 0.1572 0.1747 1.0655 0.035 Uiso 1 1 calc R . .
C16 C 0.0614(2) 0.3628(2) 0.51700(16) 0.0241(9) Uani 1 1 d . . .
H16 H 0.0928 0.3864 0.4901 0.029 Uiso 1 1 calc R . .
C14 C -0.0176(2) 0.3671(2) 0.60382(16) 0.0221(8) Uani 1 1 d . . .
H14 H -0.0392 0.3941 0.6344 0.027 Uiso 1 1 calc R . .
C21 C 0.0886(3) 0.3095(2) 1.14122(17) 0.0324(10) Uani 1 1 d . . .
H21A H 0.0426 0.2801 1.1518 0.049 Uiso 1 1 calc R . .
H21B H 0.0649 0.3540 1.1217 0.049 Uiso 1 1 calc R . .
H21C H 0.1295 0.3206 1.1793 0.049 Uiso 1 1 calc R . .
C13 C -0.0328(2) 0.2924(2) 0.59972(15) 0.0193(8) Uani 1 1 d . . .
C18 C 0.0009(2) 0.2505(2) 0.55244(15) 0.0203(8) Uani 1 1 d . . .
C9 C 0.2986(2) -0.0338(2) 1.07975(16) 0.0277(9) Uani 1 1 d . . .
H9 H 0.3521 -0.0327 1.1071 0.033 Uiso 1 1 calc R . .
O10 O -0.2348(4) 0.2750(3) 0.7506(2) 0.114(2) Uani 1 1 d . . .
O6 O 0.3553(2) -0.16127(19) 1.13972(16) 0.0597(10) Uani 1 1 d . . .
C25 C 0.0716(17) 0.4607(15) 0.7545(13) 0.037(4) Uani 0.50 1 d PU A -1
H25 H 0.1217 0.4887 0.7581 0.045 Uiso 0.50 1 calc PR A -1
C3 C -0.2142(2) 0.0816(2) 0.75022(16) 0.0230(8) Uani 1 1 d . . .
H3A H -0.2718 0.0693 0.7274 0.028 Uiso 1 1 calc R . .
H3B H -0.2197 0.1226 0.7779 0.028 Uiso 1 1 calc R . .
C4 C -0.1583(2) 0.1033(2) 0.70293(15) 0.0193(8) Uani 1 1 d . . .
N6 N 0.0466(2) 0.47839(18) 0.57181(14) 0.0273(8) Uani 1 1 d . . .
C20 C 0.1769(3) 0.3123(2) 1.05567(18) 0.0339(10) Uani 1 1 d . . .
H20A H 0.2251 0.3372 1.0810 0.051 Uiso 1 1 calc R . .
H20B H 0.1376 0.3473 1.0328 0.051 Uiso 1 1 calc R . .
H20C H 0.1976 0.2806 1.0259 0.051 Uiso 1 1 calc R . .
C27 C 0.0000 0.5722(4) 0.7500 0.063(2) Uani 1 2 d S A .
H27A H 0.0461 0.5897 0.7825 0.095 Uiso 0.50 1 calc PR B -1
H27B H -0.0545 0.5897 0.7584 0.095 Uiso 0.50 1 calc PR B -1
H27C H 0.0084 0.5897 0.7091 0.095 Uiso 0.50 1 calc PR B -1
C24 C -0.2598(4) 0.3900(3) 0.8681(2) 0.0729(18) Uani 1 1 d . . .
H24A H -0.2718 0.3662 0.9056 0.109 Uiso 1 1 calc R . .
H24B H -0.2852 0.4378 0.8649 0.109 Uiso 1 1 calc R . .
H24C H -0.1982 0.3941 0.8708 0.109 Uiso 1 1 calc R . .
C22 C -0.2448(5) 0.3080(3) 0.7846(3) 0.083(2) Uani 1 1 d . . .
H22 H -0.1902 0.3137 0.8098 0.100 Uiso 1 1 calc R . .
C23 C -0.3868(3) 0.3407(3) 0.7983(3) 0.082(2) Uani 1 1 d . . .
H23A H -0.4050 0.3054 0.8263 0.123 Uiso 1 1 calc R . .
H23B H -0.4036 0.3248 0.7549 0.123 Uiso 1 1 calc R . .
H23C H -0.4137 0.3867 0.8036 0.123 Uiso 1 1 calc R . .
O11 O 0.0795(5) 0.3933(4) 0.7543(3) 0.055(2) Uani 0.50 1 d PU A -1
C26 C -0.0841(15) 0.4532(14) 0.7535(12) 0.036(4) Uani 0.50 1 d PU A -1
H26A H -0.0714 0.4031 0.7642 0.054 Uiso 0.50 1 calc PR A -1
H26B H -0.1224 0.4560 0.7130 0.054 Uiso 0.50 1 calc PR A -1
H26C H -0.1113 0.4751 0.7857 0.054 Uiso 0.50 1 calc PR A -1

loop_
_atom_site_aniso_label
_atom_site_aniso_U_11
_atom_site_aniso_U_22
_atom_site_aniso_U_33
_atom_site_aniso_U_23
_atom_site_aniso_U_13
_atom_site_aniso_U_12
Zn1 0.0260(2) 0.0133(2) 0.0208(2) 0.00044(17) 0.00587(16) -0.00156(19)
O1 0.0281(14) 0.0148(15) 0.0272(13) 0.0028(10) 0.0040(11) -0.0047(12)
O4 0.0296(14) 0.0153(15) 0.0232(13) 0.0000(10) 0.0084(11) 0.0001(12)
O3 0.0297(15) 0.0165(15) 0.0265(13) 0.0032(11) 0.0029(11) -0.0023(12)
N4 0.0220(16) 0.0146(17) 0.0166(14) 0.0023(12) 0.0051(12) -0.0008(13)
C7 0.030(2) 0.018(2) 0.0237(18) 0.0031(16) 0.0082(15) -0.0003(18)
O9 0.0474(18) 0.0206(16) 0.0355(15) 0.0050(12) 0.0016(13) -0.0078(14)
N8 0.0318(18) 0.0215(19) 0.0228(16) -0.0026(13) 0.0091(14) 0.0042(15)
O7 0.0462(18) 0.0181(16) 0.0344(15) -0.0050(12) 0.0156(13) -0.0029(14)
N9 0.042(3) 0.034(3) 0.028(2) 0.000 0.008(2) 0.000
C8 0.026(2) 0.026(2) 0.0209(18) 0.0056(16) 0.0076(15) 0.0027(18)
O5 0.071(2) 0.0237(19) 0.067(2) 0.0181(16) -0.0172(18) -0.0059(19)
N7 0.0306(18) 0.0144(18) 0.0274(17) 0.0014(13) 0.0054(14) -0.0018(15)
C15 0.0234(19) 0.014(2) 0.0262(19) 0.0025(15) 0.0043(15) -0.0020(16)
C12 0.026(2) 0.016(2) 0.0184(18) -0.0019(15) 0.0061(15) 0.0033(17)
C5 0.028(2) 0.017(2) 0.0168(17) 0.0002(15) 0.0064(15) -0.0038(17)
N1 0.0263(17) 0.0174(18) 0.0157(14) -0.0021(12) 0.0039(12) -0.0015(14)
O8 0.0438(17) 0.0232(17) 0.0454(17) 0.0050(13) 0.0219(14) -0.0084(14)
C2 0.0240(19) 0.017(2) 0.0231(18) 0.0032(15) 0.0038(15) -0.0046(17)
O2 0.0374(16) 0.0148(15) 0.0244(13) 0.0008(11) 0.0109(12) -0.0020(12)
C10 0.026(2) 0.026(2) 0.0218(18) 0.0001(16) 0.0077(15) -0.0051(18)
C11 0.024(2) 0.019(2) 0.0197(18) -0.0018(15) 0.0078(15) -0.0004(17)
C6 0.026(2) 0.022(2) 0.0163(17) -0.0017(15) 0.0076(14) 0.0028(17)
N2 0.0272(17) 0.0113(16) 0.0207(15) 0.0008(12) 0.0032(13) -0.0046(14)
C1 0.0244(19) 0.014(2) 0.0159(17) 0.0011(14) 0.0081(14) 0.0035(16)
N3 0.0261(17) 0.0150(17) 0.0187(15) 0.0002(12) 0.0113(12) 0.0013(14)
N5 0.034(2) 0.040(3) 0.0343(19) 0.0149(17) 0.0060(16) 0.0063(19)
C17 0.026(2) 0.024(2) 0.0203(18) -0.0009(16) 0.0085(15) 0.0044(18)
C19 0.036(2) 0.023(2) 0.026(2) -0.0013(17) 0.0004(17) 0.002(2)
C16 0.031(2) 0.018(2) 0.0250(19) 0.0074(16) 0.0092(16) -0.0009(17)
C14 0.026(2) 0.021(2) 0.0206(18) -0.0008(15) 0.0073(15) 0.0037(17)
C21 0.041(3) 0.025(2) 0.029(2) -0.0040(17) 0.0020(18) 0.002(2)
C13 0.0220(19) 0.016(2) 0.0198(18) 0.0004(15) 0.0033(15) 0.0004(16)
C18 0.0212(19) 0.018(2) 0.0201(18) -0.0022(15) 0.0006(15) 0.0020(17)
C9 0.021(2) 0.037(3) 0.026(2) 0.0028(18) 0.0043(16) 0.0017(19)
O10 0.208(6) 0.090(4) 0.069(3) 0.033(2) 0.089(3) 0.106(4)
O6 0.0365(19) 0.054(2) 0.080(2) 0.0334(19) -0.0129(18) 0.0002(18)
C25 0.041(6) 0.050(7) 0.026(7) 0.008(6) 0.021(5) -0.002(5)
C3 0.0223(19) 0.021(2) 0.0266(19) 0.0027(16) 0.0067(15) 0.0008(17)
C4 0.0186(18) 0.017(2) 0.0219(18) 0.0033(16) 0.0018(14) 0.0038(17)
N6 0.0314(19) 0.021(2) 0.0300(18) 0.0018(15) 0.0074(15) -0.0041(16)
C20 0.028(2) 0.032(3) 0.041(2) 0.0101(19) 0.0033(18) -0.003(2)
C27 0.120(7) 0.035(5) 0.038(4) 0.000 0.024(4) 0.000
C24 0.111(5) 0.034(3) 0.056(3) -0.007(2) -0.034(3) 0.004(3)
C22 0.171(7) 0.031(3) 0.071(4) 0.025(3) 0.083(5) 0.033(4)
C23 0.037(3) 0.061(4) 0.136(5) 0.046(4) -0.016(3) -0.011(3)
O11 0.066(5) 0.063(5) 0.042(4) 0.020(4) 0.026(3) 0.030(4)
C26 0.036(7) 0.051(9) 0.019(7) 0.009(6) 0.002(6) -0.001(6)

loop_
_atom_type_symbol
_atom_type_description
_atom_type_scat_dispersion_real
_atom_type_scat_dispersion_imag
_atom_type_scat_source
C C 0.0033 0.0016 'International Tables Vol C Tables 4.2.6.8 and 6.1.1.4'
H H 0.0000 0.0000 'International Tables Vol C Tables 4.2.6.8 and 6.1.1.4'
N N 0.0061 0.0033 'International Tables Vol C Tables 4.2.6.8 and 6.1.1.4'
O O 0.0106 0.0060 'International Tables Vol C Tables 4.2.6.8 and 6.1.1.4'
Zn Zn 0.2839 1.4301 'International Tables Vol C Tables 4.2.6.8 and 6.1.1.4'

loop_
_geom_angle_atom_site_label_1
_geom_angle_atom_site_label_2
_geom_angle_atom_site_label_3
_geom_angle
_geom_angle_site_symmetry_1
_geom_angle_site_symmetry_3
_geom_angle_publ_flag
O1 Zn1 O2 87.90(9) . 2_556 ?
O4 Zn1 O1 91.29(9) 2_556 . ?
O4 Zn1 N4 87.99(10) 2_556 2_556 ?
O4 Zn1 N1 112.12(10) 2_556 . ?
O4 Zn1 O2 162.13(9) 2_556 2_556 ?
O3 Zn1 O1 162.30(10) . . ?
O3 Zn1 O4 92.01(10) . 2_556 ?
O3 Zn1 N4 105.26(11) . 2_556 ?
O3 Zn1 N1 87.08(11) . . ?
O3 Zn1 O2 94.17(9) . 2_556 ?
N4 Zn1 O1 92.22(10) 2_556 . ?
N4 Zn1 O2 74.21(10) 2_556 2_556 ?
N1 Zn1 O1 75.58(10) . . ?
N1 Zn1 N4 156.31(10) . 2_556 ?
N1 Zn1 O2 84.96(10) . 2_556 ?
C1 O1 Zn1 112.8(2) . . ?
C18 O4 Zn1 130.4(2) . 2_556 ?
C11 O3 Zn1 131.1(2) . . ?
C12 N4 Zn1 127.7(2) . 2_556 ?
C12 N4 N3 117.3(3) . . ?
N3 N4 Zn1 114.8(2) . 2_556 ?
C8 C7 H7 119.6 . . ?
C8 C7 C6 120.9(4) . . ?
C6 C7 H7 119.6 . . ?
C22 N8 C24 119.9(5) . . ?
C22 N8 C23 120.9(5) . . ?
C23 N8 C24 117.9(4) . . ?
C25 N9 C25 123(3) 2_556 . ?
C25 N9 C27 118.5(14) . . ?
C25 N9 C27 118.5(14) 2_556 . ?
C25 N9 C26 7(2) 2_556 . ?
C25 N9 C26 7(2) . 2_556 ?
C25 N9 C26 121.9(7) . . ?
C25 N9 C26 121.9(7) 2_556 2_556 ?
C27 N9 C26 119.0(11) . . ?
C27 N9 C26 119.0(11) . 2_556 ?
C26 N9 C26 122(2) . 2_556 ?
C7 C8 N5 118.9(4) . . ?
C7 C8 C9 120.6(4) . . ?
C9 C8 N5 120.4(3) . . ?
C19 N7 C21 120.2(3) . . ?
C19 N7 C20 122.3(3) . . ?
C20 N7 C21 117.4(3) . . ?
C16 C15 N6 119.2(3) . . ?
C14 C15 C16 120.8(3) . . ?
C14 C15 N6 119.9(3) . . ?
N4 C12 H12 117.7 . . ?
N4 C12 C13 124.6(3) . . ?
C13 C12 H12 117.7 . . ?
N1 C5 H5 118.0 . . ?
N1 C5 C6 124.0(3) . . ?
C6 C5 H5 118.0 . . ?
C5 N1 Zn1 129.0(3) . . ?
C5 N1 N2 117.3(3) . . ?
N2 N1 Zn1 113.4(2) . . ?
H2A C2 H2B 108.0 . . ?
C1 C2 H2A 109.4 . . ?
C1 C2 H2B 109.4 . . ?
C1 C2 C3 111.2(3) . . ?
C3 C2 H2A 109.4 . . ?
C3 C2 H2B 109.4 . . ?
C4 O2 Zn1 112.2(2) . 2_556 ?
C11 C10 H10 118.6 . . ?
C9 C10 H10 118.6 . . ?
C9 C10 C11 122.8(4) . . ?
O3 C11 C10 119.5(3) . . ?
O3 C11 C6 124.1(3) . . ?
C10 C11 C6 116.4(3) . . ?
C7 C6 C5 116.2(3) . . ?
C7 C6 C11 119.7(3) . . ?
C11 C6 C5 124.1(3) . . ?
N1 N2 H2 121.8 . . ?
C1 N2 N1 116.4(3) . . ?
C1 N2 H2 121.8 . . ?
O1 C1 C2 122.3(3) . . ?
O1 C1 N2 121.6(3) . . ?
N2 C1 C2 116.1(3) . . ?
N4 N3 H3 121.7 . . ?
C4 N3 N4 116.7(3) . . ?
C4 N3 H3 121.7 . . ?
O5 N5 C8 119.5(3) . . ?
O5 N5 O6 122.3(4) . . ?
O6 N5 C8 118.1(4) . . ?
C16 C17 H17 118.3 . . ?
C16 C17 C18 123.3(3) . . ?
C18 C17 H17 118.3 . . ?
O9 C19 N7 124.4(4) . . ?
O9 C19 H19 117.8 . . ?
N7 C19 H19 117.8 . . ?
C15 C16 H16 120.6 . . ?
C17 C16 C15 118.7(3) . . ?
C17 C16 H16 120.6 . . ?
C15 C14 H14 119.2 . . ?
C15 C14 C13 121.5(3) . . ?
C13 C14 H14 119.2 . . ?
N7 C21 H21A 109.5 . . ?
N7 C21 H21B 109.5 . . ?
N7 C21 H21C 109.5 . . ?
H21A C21 H21B 109.5 . . ?
H21A C21 H21C 109.5 . . ?
H21B C21 H21C 109.5 . . ?
C14 C13 C12 116.2(3) . . ?
C14 C13 C18 119.3(3) . . ?
C18 C13 C12 124.6(3) . . ?
O4 C18 C17 119.7(3) . . ?
O4 C18 C13 124.0(3) . . ?
C17 C18 C13 116.4(3) . . ?
C8 C9 H9 120.2 . . ?
C10 C9 C8 119.6(4) . . ?
C10 C9 H9 120.2 . . ?
N9 C25 H25 117.9 . . ?
O11 C25 N9 124(2) . . ?
O11 C25 H25 117.9 . . ?
C2 C3 H3A 109.2 . . ?
C2 C3 H3B 109.2 . . ?
H3A C3 H3B 107.9 . . ?
C4 C3 C2 112.1(3) . . ?
C4 C3 H3A 109.2 . . ?
C4 C3 H3B 109.2 . . ?
O2 C4 N3 121.7(3) . . ?
O2 C4 C3 121.5(3) . . ?
N3 C4 C3 116.7(3) . . ?
O7 N6 C15 118.7(3) . . ?
O8 N6 O7 122.5(3) . . ?
O8 N6 C15 118.8(3) . . ?
N7 C20 H20A 109.5 . . ?
N7 C20 H20B 109.5 . . ?
N7 C20 H20C 109.5 . . ?
H20A C20 H20B 109.5 . . ?
H20A C20 H20C 109.5 . . ?
H20B C20 H20C 109.5 . . ?
N9 C27 H27A 109.5 . . ?
N9 C27 H27B 109.5 . . ?
N9 C27 H27C 109.5 . . ?
H27A C27 H27B 109.5 . . ?
H27A C27 H27C 109.5 . . ?
H27B C27 H27C 109.5 . . ?
N8 C24 H24A 109.5 . . ?
N8 C24 H24B 109.5 . . ?
N8 C24 H24C 109.5 . . ?
H24A C24 H24B 109.5 . . ?
H24A C24 H24C 109.5 . . ?
H24B C24 H24C 109.5 . . ?
N8 C22 H22 104.0 . . ?
O10 C22 N8 152.0(9) . . ?
O10 C22 H22 104.0 . . ?
N8 C23 H23A 109.5 . . ?
N8 C23 H23B 109.5 . . ?
N8 C23 H23C 109.5 . . ?
H23A C23 H23B 109.5 . . ?
H23A C23 H23C 109.5 . . ?
H23B C23 H23C 109.5 . . ?
N9 C26 H26A 109.5 . . ?
N9 C26 H26B 109.5 . . ?
N9 C26 H26C 109.5 . . ?

loop_
_geom_bond_atom_site_label_1
_geom_bond_atom_site_label_2
_geom_bond_distance
_geom_bond_site_symmetry_2
_geom_bond_publ_flag
Zn1 O1 2.185(2) . ?
Zn1 O4 2.017(2) 2_556 ?
Zn1 O3 2.016(2) . ?
Zn1 N4 2.088(3) 2_556 ?
Zn1 N1 2.086(3) . ?
Zn1 O2 2.242(2) 2_556 ?
O1 C1 1.239(4) . ?
O4 Zn1 2.017(2) 2_556 ?
O4 C18 1.281(4) . ?
O3 C11 1.281(4) . ?
N4 Zn1 2.088(3) 2_556 ?
N4 C12 1.286(4) . ?
N4 N3 1.382(4) . ?
C7 H7 0.9300 . ?
C7 C8 1.378(5) . ?
C7 C6 1.397(5) . ?
O9 C19 1.237(4) . ?
N8 C24 1.427(5) . ?
N8 C22 1.319(6) . ?
N8 C23 1.412(6) . ?
O7 N6 1.240(4) . ?
N9 C25 1.26(2) . ?
N9 C25 1.26(2) 2_556 ?
N9 C27 1.445(8) . ?
N9 C26 1.53(2) 2_556 ?
N9 C26 1.53(2) . ?
C8 N5 1.443(5) . ?
C8 C9 1.396(5) . ?
O5 N5 1.218(4) . ?
N7 C19 1.320(5) . ?
N7 C21 1.461(5) . ?
N7 C20 1.449(4) . ?
C15 C16 1.406(5) . ?
C15 C14 1.368(5) . ?
C15 N6 1.440(5) . ?
C12 H12 0.9300 . ?
C12 C13 1.448(5) . ?
C5 H5 0.9300 . ?
C5 N1 1.287(4) . ?
C5 C6 1.445(5) . ?
N1 N2 1.383(4) . ?
O8 N6 1.232(4) . ?
C2 H2A 0.9700 . ?
C2 H2B 0.9700 . ?
C2 C1 1.503(5) . ?
C2 C3 1.528(5) . ?
O2 Zn1 2.242(2) 2_556 ?
O2 C4 1.241(4) . ?
C10 H10 0.9300 . ?
C10 C11 1.425(5) . ?
C10 C9 1.359(5) . ?
C11 C6 1.443(5) . ?
N2 H2 0.8600 . ?
N2 C1 1.348(4) . ?
N3 H3 0.8600 . ?
N3 C4 1.336(4) . ?
N5 O6 1.237(4) . ?
C17 H17 0.9300 . ?
C17 C16 1.357(5) . ?
C17 C18 1.424(5) . ?
C19 H19 0.9300 . ?
C16 H16 0.9300 . ?
C14 H14 0.9300 . ?
C14 C13 1.393(5) . ?
C21 H21A 0.9600 . ?
C21 H21B 0.9600 . ?
C21 H21C 0.9600 . ?
C13 C18 1.444(5) . ?
C9 H9 0.9300 . ?
O10 C22 0.980(6) . ?
C25 H25 0.9300 . ?
C25 O11 1.24(3) . ?
C3 H3A 0.9700 . ?
C3 H3B 0.9700 . ?
C3 C4 1.507(5) . ?
C20 H20A 0.9600 . ?
C20 H20B 0.9600 . ?
C20 H20C 0.9600 . ?
C27 H27A 0.9600 . ?
C27 H27B 0.9600 . ?
C27 H27C 0.9600 . ?
C24 H24A 0.9600 . ?
C24 H24B 0.9600 . ?
C24 H24C 0.9600 . ?
C22 H22 0.9300 . ?
C23 H23A 0.9600 . ?
C23 H23B 0.9600 . ?
C23 H23C 0.9600 . ?
C26 H26A 0.9600 . ?
C26 H26B 0.9600 . ?
C26 H26C 0.9600 . ?

loop_
_geom_torsion_atom_site_label_1
_geom_torsion_atom_site_label_2
_geom_torsion_atom_site_label_3
_geom_torsion_atom_site_label_4
_geom_torsion
_geom_torsion_site_symmetry_1
_geom_torsion_site_symmetry_2
_geom_torsion_site_symmetry_3
_geom_torsion_site_symmetry_4
_geom_torsion_publ_flag
Zn1 O1 C1 C2 -176.7(2) . . . . ?
Zn1 O1 C1 N2 3.3(4) . . . . ?
Zn1 O4 C18 C17 173.7(2) 2_556 . . . ?
Zn1 O4 C18 C13 -8.2(5) 2_556 . . . ?
Zn1 O3 C11 C10 172.3(2) . . . . ?
Zn1 O3 C11 C6 -7.6(5) . . . . ?
Zn1 N4 C12 C13 5.2(5) 2_556 . . . ?
Zn1 N4 N3 C4 3.8(4) 2_556 . . . ?
Zn1 N1 N2 C1 -3.0(3) . . . . ?
Zn1 O2 C4 N3 -4.7(4) 2_556 . . . ?
Zn1 O2 C4 C3 172.5(2) 2_556 . . . ?
O1 Zn1 O3 C11 20.3(5) . . . . ?
O1 Zn1 N1 C5 177.3(3) . . . . ?
O1 Zn1 N1 N2 3.3(2) . . . . ?
O4 Zn1 O1 C1 -116.1(2) 2_556 . . . ?
O4 Zn1 O3 C11 120.9(3) 2_556 . . . ?
O4 Zn1 N1 C5 -97.3(3) 2_556 . . . ?
O4 Zn1 N1 N2 88.8(2) 2_556 . . . ?
O3 Zn1 O1 C1 -15.4(4) . . . . ?
O3 Zn1 N1 C5 -6.3(3) . . . . ?
O3 Zn1 N1 N2 179.8(2) . . . . ?
O3 C11 C6 C7 178.9(3) . . . . ?
O3 C11 C6 C5 0.4(5) . . . . ?
N4 Zn1 O1 C1 155.8(2) 2_556 . . . ?
N4 Zn1 O3 C11 -150.6(3) 2_556 . . . ?
N4 Zn1 N1 C5 116.4(3) 2_556 . . . ?
N4 Zn1 N1 N2 -57.6(4) 2_556 . . . ?
N4 C12 C13 C14 -179.2(3) . . . . ?
N4 C12 C13 C18 0.7(6) . . . . ?
N4 N3 C4 O2 0.8(5) . . . . ?
N4 N3 C4 C3 -176.4(3) . . . . ?
C7 C8 N5 O5 3.1(5) . . . . ?
C7 C8 N5 O6 -177.9(3) . . . . ?
C7 C8 C9 C10 0.2(5) . . . . ?
C8 C7 C6 C5 177.9(3) . . . . ?
C8 C7 C6 C11 -0.8(5) . . . . ?
C15 C14 C13 C12 -179.8(3) . . . . ?
C15 C14 C13 C18 0.2(5) . . . . ?
C12 N4 N3 C4 -171.1(3) . . . . ?
C12 C13 C18 O4 0.6(6) . . . . ?
C12 C13 C18 C17 178.8(3) . . . . ?
C5 N1 N2 C1 -177.7(3) . . . . ?
N1 Zn1 O1 C1 -3.6(2) . . . . ?
N1 Zn1 O3 C11 8.8(3) . . . . ?
N1 C5 C6 C7 -176.6(3) . . . . ?
N1 C5 C6 C11 2.0(5) . . . . ?
N1 N2 C1 O1 -0.4(5) . . . . ?
N1 N2 C1 C2 179.6(3) . . . . ?
C2 C3 C4 O2 42.4(4) . . . . ?
C2 C3 C4 N3 -140.3(3) . . . . ?
O2 Zn1 O1 C1 81.7(2) 2_556 . . . ?
O2 Zn1 O3 C11 -75.9(3) 2_556 . . . ?
O2 Zn1 N1 C5 88.2(3) 2_556 . . . ?
O2 Zn1 N1 N2 -85.8(2) 2_556 . . . ?
C10 C11 C6 C7 -1.0(5) . . . . ?
C10 C11 C6 C5 -179.5(3) . . . . ?
C11 C10 C9 C8 -2.0(5) . . . . ?
C6 C7 C8 N5 -176.4(3) . . . . ?
C6 C7 C8 C9 1.2(5) . . . . ?
C6 C5 N1 Zn1 2.7(5) . . . . ?
C6 C5 N1 N2 176.4(3) . . . . ?
C1 C2 C3 C4 68.6(4) . . . . ?
N3 N4 C12 C13 179.4(3) . . . . ?
N5 C8 C9 C10 177.8(3) . . . . ?
C16 C15 C14 C13 0.3(5) . . . . ?
C16 C15 N6 O7 176.5(3) . . . . ?
C16 C15 N6 O8 -4.1(5) . . . . ?
C16 C17 C18 O4 -179.8(3) . . . . ?
C16 C17 C18 C13 2.0(5) . . . . ?
C14 C15 C16 C17 0.3(5) . . . . ?
C14 C15 N6 O7 -6.4(5) . . . . ?
C14 C15 N6 O8 173.0(3) . . . . ?
C14 C13 C18 O4 -179.5(3) . . . . ?
C14 C13 C18 C17 -1.3(5) . . . . ?
C21 N7 C19 O9 -1.0(6) . . . . ?
C18 C17 C16 C15 -1.5(6) . . . . ?
C9 C8 N5 O5 -174.6(4) . . . . ?
C9 C8 N5 O6 4.5(5) . . . . ?
C9 C10 C11 O3 -177.5(3) . . . . ?
C9 C10 C11 C6 2.4(5) . . . . ?
C25 N9 C25 O11 0.8(16) 2_556 . . . ?
C3 C2 C1 O1 -2.4(5) . . . . ?
C3 C2 C1 N2 177.6(3) . . . . ?
N6 C15 C16 C17 177.3(3) . . . . ?
N6 C15 C14 C13 -176.7(3) . . . . ?
C20 N7 C19 O9 179.8(3) . . . . ?
C27 N9 C25 O11 -179.2(16) . . . . ?
C24 N8 C22 O10 -177.4(11) . . . . ?
C23 N8 C22 O10 15.4(14) . . . . ?
C26 N9 C25 O11 -83(20) 2_556 . . . ?
C26 N9 C25 O11 9(4) . . . . ?
